data_2217384
loop_
_publ_author_name
'Lai-Ping Zhang'
'Ying-Ying Liu'
'Zhi-Fang Jia '
' Guo-Hua Wei'

_publ_section_title
;
 1,1'-(4-Oxoheptane-1,7-diyl)bis(2-methyl-1<i>H</i>-benzimidazole)
 pentahydrate
;
_journal_coeditor_code ZL2082
_journal_issue 1
_journal_name_full 'Acta Crystallographica Section E'
_journal_page_first o143
_journal_page_last o143
_journal_paper_doi 10.1107/S1600536807063039
_journal_volume 64
_journal_year 2008
_chemical_formula_iupac 'C23 H26 N4 O, 5H2 O'
_chemical_formula_moiety 'C23 H26 N4 O, 5(H2 O)'
_chemical_formula_sum 'C23 H36 N4 O6'
_chemical_formula_weight 464.56
_chemical_name_systematic
;
1,1'-(4-Oxoheptane-1,7-diyl)bis(2-methyl-1H-benzimidazole) pentahydrate
;
_space_group_IT_number 14
_symmetry_cell_setting monoclinic
_symmetry_space_group_name_Hall '-P 2yn'
_symmetry_space_group_name_H-M 'P 1 21/n 1'
_atom_sites_solution_hydrogens geom
_atom_sites_solution_primary direct
_atom_sites_solution_secondary difmap
_audit_creation_method SHELXL-97
_cell_angle_alpha 90.00
_cell_angle_beta 109.060(10)
_cell_angle_gamma 90.00
_cell_formula_units_Z 4
_cell_length_a 8.814(5)
_cell_length_b 25.664(13)
_cell_length_c 11.635(6)
_cell_measurement_reflns_used 4407
_cell_measurement_temperature 293(2)
_cell_measurement_theta_max 25.3
_cell_measurement_theta_min 1.6
_cell_volume 2488(2)
_computing_cell_refinement 'SAINT (Bruker, 1999)'
_computing_data_collection 'SMART (Bruker, 1997)'
_computing_data_reduction 'SAINT (Bruker, 1999)'
_computing_molecular_graphics 'SHELXTL-Plus (Sheldrick, 1990)'
_computing_publication_material 'SHELXL97 (Sheldrick, 1997)'
_computing_structure_refinement 'SHELXL97 (Sheldrick, 1997)'
_computing_structure_solution 'SHELXS97 (Sheldrick, 1997)'
_diffrn_ambient_temperature 293(2)
_diffrn_measured_fraction_theta_full 0.994
_diffrn_measured_fraction_theta_max 0.976
_diffrn_measurement_device_type 'Bruker APEX CCD area-detector'
_diffrn_measurement_method '\w scans'
_diffrn_radiation_monochromator graphite
_diffrn_radiation_source 'fine-focus sealed tube'
_diffrn_radiation_type MoK\a
_diffrn_radiation_wavelength 0.71073
_diffrn_reflns_av_R_equivalents 0.1094
_diffrn_reflns_av_sigmaI/netI 0.1768
_diffrn_reflns_limit_h_max 10
_diffrn_reflns_limit_h_min -10
_diffrn_reflns_limit_k_max 30
_diffrn_reflns_limit_k_min -24
_diffrn_reflns_limit_l_max 13
_diffrn_reflns_limit_l_min -13
_diffrn_reflns_number 12521
_diffrn_reflns_theta_full 25.00
_diffrn_reflns_theta_max 25.28
_diffrn_reflns_theta_min 1.59
_diffrn_standards_number 0
_exptl_absorpt_coefficient_mu 0.090
_exptl_absorpt_correction_T_max 0.982
_exptl_absorpt_correction_T_min 0.970
_exptl_absorpt_correction_type empirical
_exptl_absorpt_process_details '(SADABS; Sheldrick, 1996)'
_exptl_crystal_colour Colorless
_exptl_crystal_density_diffrn 1.240
_exptl_crystal_density_method 'not measured'
_exptl_crystal_description Block
_exptl_crystal_F_000 1000
_exptl_crystal_size_max 0.40
_exptl_crystal_size_mid 0.30
_exptl_crystal_size_min 0.25
_refine_diff_density_max 0.331
_refine_diff_density_min -0.272
_refine_ls_extinction_coef 0.011(2)
_refine_ls_extinction_expression Fc^*^=kFc[1+0.001xFc^2^\l^3^/sin(2\q)]^-1/4^
_refine_ls_extinction_method SHELXL97
_refine_ls_goodness_of_fit_ref 1.013
_refine_ls_hydrogen_treatment mixed
_refine_ls_matrix_type full
_refine_ls_number_parameters 311
_refine_ls_number_reflns 4424
_refine_ls_number_restraints 15
_refine_ls_restrained_S_all 1.014
_refine_ls_R_factor_all 0.2167
_refine_ls_R_factor_gt 0.0793
_refine_ls_shift/su_max_lt 0.001
_refine_ls_shift/su_mean <0.001
_refine_ls_structure_factor_coef Fsqd
_refine_ls_weighting_details 'calc w=1/[\s^2^(Fo^2^)+(0.0646P)^2^] where P=(Fo^2^+2Fc^2^)/3'
_refine_ls_weighting_scheme calc
_refine_ls_wR_factor_gt 0.1671
_refine_ls_wR_factor_ref 0.2217
_reflns_number_gt 2623
_reflns_number_total 4424
_reflns_threshold_expression I>2\s(I)
_cod_data_source_file zl2082.cif
_cod_data_source_block I
_cod_original_sg_symbol_Hall '-P 2yn '
_cod_original_sg_symbol_H-M 'P 21/n '
_cod_database_code 2217384
_cod_database_fobs_code 2217384

loop_
_symmetry_equiv_pos_as_xyz
'x, y, z'
'-x+1/2, y+1/2, -z+1/2'
'-x, -y, -z'
'x-1/2, -y-1/2, z-1/2'

loop_
_atom_site_type_symbol
_atom_site_label
_atom_site_fract_x
_atom_site_fract_y
_atom_site_fract_z
_atom_site_U_iso_or_equiv
_atom_site_adp_type
_atom_site_calc_flag
_atom_site_refinement_flags
_atom_site_occupancy
C C1 0.7657(6) 0.03465(19) 0.9184(5) 0.0691(15) Uani d . 1
H H1 0.8154 0.0179 0.8693 0.083 Uiso calc R 1
C C2 0.6000(5) 0.03845(18) 0.8828(4) 0.0554(13) Uani d . 1
C C3 0.5296(5) 0.06379(18) 0.9592(4) 0.0551(13) Uani d . 1
C C4 0.6183(6) 0.08559(19) 1.0686(5) 0.0670(14) Uani d . 1
H H4 0.5697 0.1026 1.1180 0.080 Uiso calc R 1
C C5 0.7824(7) 0.0810(2) 1.1012(5) 0.0804(17) Uani d . 1
H H5 0.8467 0.0950 1.1747 0.096 Uiso calc R 1
C C6 0.8542(6) 0.0558(2) 1.0266(6) 0.0785(17) Uani d . 1
H H6 0.9655 0.0534 1.0513 0.094 Uiso calc R 1
C C7 0.3447(6) 0.0363(2) 0.7922(4) 0.0603(13) Uani d . 1
C C8 0.1824(2) 0.02679(8) 0.70124(17) 0.0900(19) Uani d . 1
H H8A 0.1014 0.0396 0.7326 0.135 Uiso calc R 1
H H8B 0.1675 -0.0099 0.6858 0.135 Uiso calc R 1
H H8C 0.1742 0.0446 0.6269 0.135 Uiso calc R 1
C C9 -0.8388(2) 0.22467(8) 0.63617(17) 0.0538(13) Uani d . 1
C C10 -0.9846(2) 0.24529(8) 0.63617(17) 0.0691(15) Uani d . 1
H H10 -1.0804 0.2309 0.5863 0.083 Uiso calc R 1
C C11 -0.9873(2) 0.28737(8) 0.71070(17) 0.0743(16) Uani d . 1
H H11 -1.0849 0.3012 0.7107 0.089 Uiso calc R 1
C C12 -0.8442(2) 0.30882(8) 0.78523(17) 0.0753(16) Uani d . 1
H H12 -0.8460 0.3370 0.8351 0.090 Uiso calc R 1
C C13 -0.6984(2) 0.28820(8) 0.78522(17) 0.0648(14) Uani d . 1
H H13 -0.6027 0.3026 0.8351 0.078 Uiso calc R 1
C C14 -0.6957(2) 0.24613(8) 0.71069(17) 0.0497(12) Uani d . 1
C C15 -0.6463(6) 0.18141(19) 0.6109(4) 0.0615(14) Uani d . 1
C C16 -0.5526(6) 0.1420(2) 0.5672(5) 0.0935(19) Uani d . 1
H H16A -0.6243 0.1222 0.5018 0.140 Uiso calc R 1
H H16B -0.4981 0.1190 0.6327 0.140 Uiso calc R 1
H H16C -0.4752 0.1595 0.5389 0.140 Uiso calc R 1
C C17 -0.4031(5) 0.22546(18) 0.7553(4) 0.0645(15) Uani d . 1
H H17A -0.3820 0.2618 0.7778 0.077 Uiso calc R 1
H H17B -0.3447 0.2165 0.7005 0.077 Uiso calc R 1
C C18 -0.3436(5) 0.19203(18) 0.8684(4) 0.0582(13) Uani d . 1
H H18A -0.4014 0.2013 0.9234 0.070 Uiso calc R 1
H H18B -0.3664 0.1558 0.8459 0.070 Uiso calc R 1
C C19 -0.1661(5) 0.19827(19) 0.9332(4) 0.0640(14) Uani d . 1
H H19A -0.1407 0.2351 0.9376 0.077 Uiso calc R 1
H H19B -0.1423 0.1857 1.0158 0.077 Uiso calc R 1
C C20 -0.0576(5) 0.17074(18) 0.8769(5) 0.0549(13) Uani d . 1
C C21 0.1192(5) 0.17729(19) 0.9435(4) 0.0640(14) Uani d . 1
H H21A 0.1390 0.1687 1.0283 0.077 Uiso calc R 1
H H21B 0.1459 0.2138 0.9401 0.077 Uiso calc R 1
C C22 0.2331(5) 0.14550(19) 0.8985(4) 0.0629(14) Uani d . 1
H H22A 0.1977 0.1470 0.8104 0.075 Uiso calc R 1
H H22B 0.3391 0.1611 0.9286 0.075 Uiso calc R 1
C C23 0.2449(5) 0.08920(19) 0.9373(4) 0.0656(14) Uani d . 1
H H23A 0.2737 0.0873 1.0251 0.079 Uiso calc R 1
H H23B 0.1413 0.0725 0.9021 0.079 Uiso calc R 1
N N1 -0.8030(5) 0.18326(15) 0.5730(3) 0.0632(11) Uani d . 1
N N2 -0.5748(4) 0.21841(15) 0.6929(3) 0.0551(11) Uani d . 1
N N3 0.3650(4) 0.06156(15) 0.8987(4) 0.0570(11) Uani d . 1
N N4 0.4803(5) 0.02109(15) 0.7805(4) 0.0659(12) Uani d . 1
O O1 -0.1070(3) 0.14430(13) 0.7855(3) 0.0654(10) Uani d . 1
O O1W 0.5198(5) -0.06286(16) 0.6451(4) 0.1008(14) Uani d D 1
H H1A 0.548(7) -0.0316(14) 0.687(4) 0.151 Uiso d D 1
H H1B 0.455(7) -0.052(2) 0.570(3) 0.151 Uiso d D 1
O O2W 0.2025(6) 0.02126(17) 0.3906(5) 0.1258(18) Uani d D 1
H H2A 0.308(3) 0.028(3) 0.425(5) 0.189 Uiso d D 1
H H2B 0.155(7) 0.0522(16) 0.366(8) 0.189 Uiso d D 1
O O3W 0.7904(5) 0.08554(17) 0.5440(4) 0.0971(13) Uani d D 1
H H3A 0.780(8) 0.0512(11) 0.559(6) 0.146 Uiso d D 1
H H3B 0.825(8) 0.099(3) 0.618(3) 0.146 Uiso d D 1
O O4W 0.2093(7) 0.1308(3) 0.2426(5) 0.153(2) Uani d D 1
H H4A 0.129(7) 0.126(4) 0.276(8) 0.229 Uiso d D 1
H H4B 0.289(7) 0.109(3) 0.289(8) 0.229 Uiso d D 1
O O5W 0.5163(4) 0.39697(15) 0.9246(3) 0.0828(12) Uani d D 1
H H5A 0.457(6) 0.404(3) 0.973(5) 0.124 Uiso d D 1
H H5B 0.576(6) 0.3710(17) 0.968(5) 0.124 Uiso d D 1

loop_
_atom_site_aniso_label
_atom_site_aniso_U_11
_atom_site_aniso_U_22
_atom_site_aniso_U_33
_atom_site_aniso_U_12
_atom_site_aniso_U_13
_atom_site_aniso_U_23
C1 0.056(3) 0.058(4) 0.097(4) 0.009(3) 0.030(3) 0.006(3)
C2 0.054(3) 0.047(3) 0.069(3) 0.003(2) 0.025(3) 0.004(3)
C3 0.050(3) 0.053(3) 0.058(3) 0.005(2) 0.012(3) 0.010(3)
C4 0.067(3) 0.058(4) 0.071(4) 0.008(3) 0.015(3) -0.003(3)
C5 0.066(4) 0.078(4) 0.082(4) -0.001(3) 0.003(3) -0.004(3)
C6 0.048(3) 0.082(4) 0.097(5) -0.002(3) 0.010(3) 0.004(4)
C7 0.053(3) 0.067(4) 0.059(3) 0.004(3) 0.015(3) 0.003(3)
C8 0.063(3) 0.108(5) 0.086(4) 0.009(3) 0.005(3) -0.006(3)
C9 0.050(3) 0.050(3) 0.055(3) -0.003(2) 0.008(2) -0.001(3)
C10 0.045(3) 0.084(4) 0.071(3) 0.004(3) 0.008(3) 0.012(3)
C11 0.065(3) 0.076(4) 0.084(4) 0.022(3) 0.026(3) 0.007(3)
C12 0.082(4) 0.062(4) 0.086(4) 0.015(3) 0.032(3) 0.002(3)
C13 0.064(3) 0.057(4) 0.070(3) -0.003(3) 0.017(3) 0.005(3)
C14 0.050(3) 0.042(3) 0.056(3) 0.006(2) 0.015(2) 0.000(2)
C15 0.064(3) 0.052(4) 0.067(3) 0.009(3) 0.019(3) -0.004(3)
C16 0.085(4) 0.096(5) 0.100(4) 0.011(3) 0.030(3) -0.026(4)
C17 0.047(3) 0.051(3) 0.088(4) -0.001(2) 0.013(3) 0.002(3)
C18 0.042(3) 0.062(3) 0.068(3) 0.004(2) 0.015(2) -0.003(3)
C19 0.047(3) 0.066(4) 0.074(3) 0.012(2) 0.015(3) -0.008(3)
C20 0.059(3) 0.043(3) 0.059(3) 0.002(2) 0.014(3) 0.005(3)
C21 0.044(3) 0.062(3) 0.078(3) 0.006(2) 0.010(3) 0.000(3)
C22 0.048(3) 0.064(4) 0.078(4) 0.010(2) 0.023(3) 0.012(3)
C23 0.052(3) 0.067(4) 0.080(3) 0.015(3) 0.023(3) 0.015(3)
N1 0.054(2) 0.062(3) 0.065(3) 0.000(2) 0.008(2) -0.012(2)
N2 0.044(2) 0.055(3) 0.063(3) 0.0036(19) 0.012(2) -0.001(2)
N3 0.046(2) 0.063(3) 0.061(3) 0.0081(19) 0.016(2) 0.002(2)
N4 0.059(3) 0.065(3) 0.070(3) 0.001(2) 0.017(2) -0.008(2)
O1 0.057(2) 0.070(3) 0.066(2) 0.0025(17) 0.0161(17) -0.0130(19)
O1W 0.073(3) 0.117(3) 0.113(3) 0.002(2) 0.031(2) -0.033(3)
O2W 0.099(3) 0.099(4) 0.187(5) -0.008(3) 0.057(4) -0.019(3)
O3W 0.080(3) 0.098(3) 0.106(3) 0.000(3) 0.020(2) -0.023(3)
O4W 0.135(5) 0.180(6) 0.129(4) -0.010(4) 0.023(4) 0.042(4)
O5W 0.079(3) 0.077(3) 0.080(3) 0.004(2) 0.009(2) 0.008(2)

loop_
_atom_type_symbol
_atom_type_description
_atom_type_scat_dispersion_real
_atom_type_scat_dispersion_imag
_atom_type_scat_source
C C 0.0033 0.0016 'International Tables Vol C Tables 4.2.6.8 and 6.1.1.4'
H H 0.0000 0.0000 'International Tables Vol C Tables 4.2.6.8 and 6.1.1.4'
N N 0.0061 0.0033 'International Tables Vol C Tables 4.2.6.8 and 6.1.1.4'
O O 0.0106 0.0060 'International Tables Vol C Tables 4.2.6.8 and 6.1.1.4'

loop_
_geom_angle_atom_site_label_1
_geom_angle_atom_site_label_2
_geom_angle_atom_site_label_3
_geom_angle
C6 C1 C2 118.6(5)
C6 C1 H1 120.7
C2 C1 H1 120.7
N4 C2 C1 132.0(5)
N4 C2 C3 109.0(4)
C1 C2 C3 119.0(5)
C4 C3 N3 131.9(5)
C4 C3 C2 122.7(4)
N3 C3 C2 105.4(4)
C3 C4 C5 116.6(5)
C3 C4 H4 121.7
C5 C4 H4 121.7
C4 C5 C6 121.4(5)
C4 C5 H5 119.3
C6 C5 H5 119.3
C1 C6 C5 121.6(5)
C1 C6 H6 119.2
C5 C6 H6 119.2
N4 C7 N3 112.7(4)
N4 C7 C8 125.0(4)
N3 C7 C8 122.3(4)
C7 C8 H8A 109.5
C7 C8 H8B 109.5
H8A C8 H8B 109.5
C7 C8 H8C 109.5
H8A C8 H8C 109.5
H8B C8 H8C 109.5
N1 C9 C10 131.51(17)
N1 C9 C14 108.49(18)
C10 C9 C14 119.99(18)
C11 C10 C9 120.00(18)
C11 C10 H10 120.0
C9 C10 H10 120.0
C12 C11 C10 120.00(18)
C12 C11 H11 120.0
C10 C11 H11 120.0
C13 C12 C11 119.99(18)
C13 C12 H12 120.0
C11 C12 H12 120.0
C14 C13 C12 120.00(18)
C14 C13 H13 120.0
C12 C13 H13 120.0
N2 C14 C13 132.77(18)
N2 C14 C9 107.23(18)
C13 C14 C9 120.01(18)
N1 C15 N2 114.3(4)
N1 C15 C16 123.4(5)
N2 C15 C16 122.3(5)
C15 C16 H16A 109.5
C15 C16 H16B 109.5
H16A C16 H16B 109.5
C15 C16 H16C 109.5
H16A C16 H16C 109.5
H16B C16 H16C 109.5
N2 C17 C18 111.8(4)
N2 C17 H17A 109.3
C18 C17 H17A 109.3
N2 C17 H17B 109.3
C18 C17 H17B 109.3
H17A C17 H17B 107.9
C19 C18 C17 112.6(4)
C19 C18 H18A 109.1
C17 C18 H18A 109.1
C19 C18 H18B 109.1
C17 C18 H18B 109.1
H18A C18 H18B 107.8
C20 C19 C18 115.9(4)
C20 C19 H19A 108.3
C18 C19 H19A 108.3
C20 C19 H19B 108.3
C18 C19 H19B 108.3
H19A C19 H19B 107.4
O1 C20 C19 123.2(4)
O1 C20 C21 121.8(4)
C19 C20 C21 115.0(4)
C20 C21 C22 117.0(4)
C20 C21 H21A 108.1
C22 C21 H21A 108.1
C20 C21 H21B 108.1
C22 C21 H21B 108.1
H21A C21 H21B 107.3
C23 C22 C21 113.7(4)
C23 C22 H22A 108.8
C21 C22 H22A 108.8
C23 C22 H22B 108.8
C21 C22 H22B 108.8
H22A C22 H22B 107.7
N3 C23 C22 111.1(4)
N3 C23 H23A 109.4
C22 C23 H23A 109.4
N3 C23 H23B 109.4
C22 C23 H23B 109.4
H23A C23 H23B 108.0
C15 N1 C9 104.4(3)
C15 N2 C14 105.6(3)
C15 N2 C17 127.5(4)
C14 N2 C17 126.8(4)
C7 N3 C3 106.6(4)
C7 N3 C23 128.3(4)
C3 N3 C23 124.4(4)
C7 N4 C2 106.3(4)
H1A O1W H1B 102(3)
H2A O2W H2B 106(4)
H3A O3W H3B 103(7)
H4A O4W H4B 102(7)
H5A O5W H5B 99(6)

loop_
_geom_bond_atom_site_label_1
_geom_bond_atom_site_label_2
_geom_bond_distance
C1 C6 1.359(7)
C1 C2 1.385(6)
C1 H1 0.9300
C2 N4 1.382(6)
C2 C3 1.400(6)
C3 C4 1.376(6)
C3 N3 1.392(5)
C4 C5 1.376(6)
C4 H4 0.9300
C5 C6 1.388(7)
C5 H5 0.9300
C6 H6 0.9300
C7 N4 1.306(6)
C7 N3 1.358(6)
C7 C8 1.496(5)
C8 H8A 0.9600
C8 H8B 0.9600
C8 H8C 0.9600
C9 N1 1.386(4)
C9 C10 1.390(3)
C9 C14 1.390(3)
C10 C11 1.390(3)
C10 H10 0.9300
C11 C12 1.390(3)
C11 H11 0.9300
C12 C13 1.390(3)
C12 H12 0.9300
C13 C14 1.390(3)
C13 H13 0.9300
C14 N2 1.352(4)
C15 N1 1.307(6)
C15 N2 1.348(6)
C15 C16 1.496(7)
C16 H16A 0.9600
C16 H16B 0.9600
C16 H16C 0.9600
C17 N2 1.460(5)
C17 C18 1.513(6)
C17 H17A 0.9700
C17 H17B 0.9700
C18 C19 1.507(5)
C18 H18A 0.9700
C18 H18B 0.9700
C19 C20 1.501(6)
C19 H19A 0.9700
C19 H19B 0.9700
C20 O1 1.216(5)
C20 C21 1.506(6)
C21 C22 1.513(6)
C21 H21A 0.9700
C21 H21B 0.9700
C22 C23 1.507(6)
C22 H22A 0.9700
C22 H22B 0.9700
C23 N3 1.461(5)
C23 H23A 0.9700
C23 H23B 0.9700
O1W H1A 0.93(2)
O1W H1B 0.92(4)
O2W H2A 0.90(2)
O2W H2B 0.90(5)
O3W H3A 0.91(2)
O3W H3B 0.88(5)
O4W H4A 0.92(7)
O4W H4B 0.92(8)
O5W H5A 0.90(6)
O5W H5B 0.90(5)

loop_
_geom_hbond_atom_site_label_D
_geom_hbond_atom_site_label_H
_geom_hbond_atom_site_label_A
_geom_hbond_site_symmetry_A
_geom_hbond_distance_DH
_geom_hbond_distance_HA
_geom_hbond_distance_DA
_geom_hbond_angle_DHA
O1W H1A N4 . 0.93(2) 1.95(4) 2.758(6) 144(5)
O1W H1B O3W 3_656 0.92(4) 2.31(5) 2.954(5) 127(5)
O2W H2B O4W . 0.90(5) 2.61(6) 3.308(7) 135(7)
O2W H2B O5W 4_565 0.90(5) 2.05(7) 2.770(6) 136(8)
O3W H3B O1 1_655 0.88(5) 2.18(5) 3.054(6) 171(7)
O4W H4B O1W 3_656 0.92(8) 2.00(7) 2.900(7) 166(8)
O4W H4A O5W 4_565 0.92(7) 2.33(4) 3.200(7) 157(7)
O5W H5B N1 4_766 0.90(5) 1.93(5) 2.822(5) 175(6)
O5W H5A O3W 4_566 0.90(6) 1.92(6) 2.811(6) 167(6)
O3W H3A O2W 3_656 0.91(2) 1.94(2) 2.840(7) 170(6)
O2W H2A O1W 3_656 0.90(2) 2.14(5) 2.823(6) 132(5)

loop_
_geom_torsion_atom_site_label_1
_geom_torsion_atom_site_label_2
_geom_torsion_atom_site_label_3
_geom_torsion_atom_site_label_4
_geom_torsion
C6 C1 C2 N4 -179.8(5)
C6 C1 C2 C3 -0.1(7)
N4 C2 C3 C4 -179.8(4)
C1 C2 C3 C4 0.5(7)
N4 C2 C3 N3 -0.7(5)
C1 C2 C3 N3 179.5(4)
N3 C3 C4 C5 -179.4(5)
C2 C3 C4 C5 -0.6(7)
C3 C4 C5 C6 0.4(8)
C2 C1 C6 C5 -0.1(8)
C4 C5 C6 C1 -0.1(9)
N1 C9 C10 C11 179.1(2)
C14 C9 C10 C11 0.0
C9 C10 C11 C12 0.0
C10 C11 C12 C13 0.0
C11 C12 C13 C14 0.0
C12 C13 C14 N2 -179.4(2)
C12 C13 C14 C9 0.0
N1 C9 C14 N2 0.3(2)
C10 C9 C14 N2 179.52(18)
N1 C9 C14 C13 -179.26(19)
C10 C9 C14 C13 0.0
N2 C17 C18 C19 179.3(4)
C17 C18 C19 C20 -76.8(5)
C18 C19 C20 O1 -0.8(7)
C18 C19 C20 C21 -179.7(4)
O1 C20 C21 C22 -5.5(7)
C19 C20 C21 C22 173.4(4)
C20 C21 C22 C23 -77.5(5)
C21 C22 C23 N3 -175.9(4)
N2 C15 N1 C9 -0.7(5)
C16 C15 N1 C9 179.7(4)
C10 C9 N1 C15 -178.9(2)
C14 C9 N1 C15 0.2(4)
N1 C15 N2 C14 0.8(5)
C16 C15 N2 C14 -179.6(4)
N1 C15 N2 C17 177.5(4)
C16 C15 N2 C17 -2.9(8)
C13 C14 N2 C15 178.8(2)
C9 C14 N2 C15 -0.6(3)
C13 C14 N2 C17 2.1(5)
C9 C14 N2 C17 -177.3(3)
C18 C17 N2 C15 -85.2(6)
C18 C17 N2 C14 90.8(5)
N4 C7 N3 C3 1.7(5)
C8 C7 N3 C3 -179.4(4)
N4 C7 N3 C23 172.2(4)
C8 C7 N3 C23 -8.9(7)
C4 C3 N3 C7 178.4(5)
C2 C3 N3 C7 -0.5(5)
C4 C3 N3 C23 7.4(8)
C2 C3 N3 C23 -171.5(4)
C22 C23 N3 C7 -88.9(6)
C22 C23 N3 C3 80.1(5)
N3 C7 N4 C2 -2.1(5)
C8 C7 N4 C2 179.0(4)
C1 C2 N4 C7 -178.6(5)
C3 C2 N4 C7 1.7(5)

loop_
_cod_related_entry_id
_cod_related_entry_database
_cod_related_entry_code
1 ChemSpider 21119425
